data_2221315
loop_
_publ_author_name
'Guo, Qingliang'
'Sun, Junshan'
'Li, Jikun'
'Wu, Rentao'
'Duan, Wenzeng'

_publ_section_title
;
 1,5-Bis[(<i>E</i>)-cyclopentylidene]thiocarbonohydrazide
;
_journal_coeditor_code CV2503
_journal_issue 4
_journal_name_full 'Acta Crystallographica Section E'
_journal_page_first o818
_journal_paper_doi 10.1107/S1600536809009325
_journal_volume 65
_journal_year 2009
_chemical_formula_iupac 'C11 H18 N4 S'
_chemical_formula_moiety 'C11 H18 N4 S'
_chemical_formula_sum 'C11 H18 N4 S'
_chemical_formula_weight 238.35
_chemical_name_systematic
;
1,5-Bis[(E)-cyclopentylidene]thiocarbonohydrazide
;
_space_group_IT_number 2
_symmetry_cell_setting triclinic
_symmetry_space_group_name_Hall '-P 1'
_symmetry_space_group_name_H-M 'P -1'
_atom_sites_solution_hydrogens geom
_atom_sites_solution_primary direct
_atom_sites_solution_secondary difmap
_audit_creation_method SHELXL97
_cell_angle_alpha 106.579(5)
_cell_angle_beta 96.897(5)
_cell_angle_gamma 100.574(5)
_cell_formula_units_Z 2
_cell_length_a 6.0344(19)
_cell_length_b 10.114(3)
_cell_length_c 11.137(3)
_cell_measurement_reflns_used 1126
_cell_measurement_temperature 273(2)
_cell_measurement_theta_max 24.855
_cell_measurement_theta_min 3.327
_cell_volume 629.6(3)
_computing_cell_refinement 'SAINT (Siemens, 1996) <b>[or APEX2]</b>'
_computing_data_collection 'SMART (Siemens, 1996) <b>[or APEX2]</b>'
_computing_data_reduction 'SAINT (Siemens, 1996) <b>[or APEX2]</b>'
_computing_molecular_graphics 'SHELXTL (Sheldrick, 2008)'
_computing_publication_material 'SHELXTL (Sheldrick, 2008)'
_computing_structure_refinement 'SHELXL97 (Sheldrick, 2008)'
_computing_structure_solution 'SHELXS97 (Sheldrick, 2008)'
_diffrn_ambient_temperature 273(2)
_diffrn_measured_fraction_theta_full 0.994
_diffrn_measured_fraction_theta_max 0.994
_diffrn_measurement_device_type 'Bruker SMART APEX'
_diffrn_measurement_method '\f and \w'
_diffrn_radiation_monochromator graphite
_diffrn_radiation_source 'fine-focus sealed tube'
_diffrn_radiation_type MoK\a
_diffrn_radiation_wavelength 0.71073
_diffrn_reflns_av_R_equivalents 0.0126
_diffrn_reflns_av_sigmaI/netI 0.0266
_diffrn_reflns_limit_h_max 7
_diffrn_reflns_limit_h_min -6
_diffrn_reflns_limit_k_max 9
_diffrn_reflns_limit_k_min -12
_diffrn_reflns_limit_l_max 12
_diffrn_reflns_limit_l_min -13
_diffrn_reflns_number 3340
_diffrn_reflns_theta_full 25.05
_diffrn_reflns_theta_max 25.05
_diffrn_reflns_theta_min 1.94
_diffrn_standards_decay_% 0
_diffrn_standards_interval_count 0
_diffrn_standards_interval_time 0
_diffrn_standards_number 0
_exptl_absorpt_coefficient_mu 0.238
_exptl_absorpt_correction_T_max 0.9859
_exptl_absorpt_correction_T_min 0.9720
_exptl_absorpt_correction_type multi-scan
_exptl_absorpt_process_details '(SADABS; Sheldrick, 1996)'
_exptl_crystal_colour colourless
_exptl_crystal_density_diffrn 1.257
_exptl_crystal_density_method 'not measured'
_exptl_crystal_description block
_exptl_crystal_F_000 256
_exptl_crystal_size_max 0.12
_exptl_crystal_size_mid 0.08
_exptl_crystal_size_min 0.06
_refine_diff_density_max 0.158
_refine_diff_density_min -0.169
_refine_ls_extinction_coef 0.009(3)
_refine_ls_extinction_expression Fc^*^=kFc[1+0.001xFc^2^\l^3^/sin(2\q)]^-1/4^
_refine_ls_extinction_method 'SHELXL97 (Sheldrick, 2008)'
_refine_ls_goodness_of_fit_ref 1.028
_refine_ls_hydrogen_treatment constr
_refine_ls_matrix_type full
_refine_ls_number_parameters 172
_refine_ls_number_reflns 2212
_refine_ls_number_restraints 53
_refine_ls_restrained_S_all 1.053
_refine_ls_R_factor_all 0.0577
_refine_ls_R_factor_gt 0.0424
_refine_ls_shift/su_max 0.000
_refine_ls_shift/su_mean 0.000
_refine_ls_structure_factor_coef Fsqd
_refine_ls_weighting_details 'calc w = 1/[\s^2^(Fo^2^)+(0.0454P)^2^+0.1999P] where P=(Fo^2^+2Fc^2^)/3'
_refine_ls_weighting_scheme calc
_refine_ls_wR_factor_gt 0.1020
_refine_ls_wR_factor_ref 0.1115
_reflns_number_gt 1673
_reflns_number_total 2212
_reflns_threshold_expression I>2\s(I)
_cod_data_source_file cv2503.cif
_cod_data_source_block I
_cod_database_code 2221315
_cod_database_fobs_code 2221315

loop_
_symmetry_equiv_pos_as_xyz
'x, y, z'
'-x, -y, -z'

loop_
_atom_site_type_symbol
_atom_site_label
_atom_site_fract_x
_atom_site_fract_y
_atom_site_fract_z
_atom_site_U_iso_or_equiv
_atom_site_adp_type
_atom_site_calc_flag
_atom_site_refinement_flags
_atom_site_occupancy
_atom_site_disorder_assembly
_atom_site_disorder_group
S S1 -0.52345(11) 0.37097(7) 0.62060(6) 0.0680(3) Uani d . 1 . .
N N1 -0.1552(3) 0.56488(18) 0.63675(17) 0.0545(5) Uani d . 1 . .
H H1 -0.2334 0.5908 0.5814 0.065 Uiso calc R 1 . .
N N2 0.0700(3) 0.63623(19) 0.68996(17) 0.0580(5) Uani d . 1 . .
N N3 -0.1013(3) 0.42144(18) 0.75435(17) 0.0580(5) Uani d . 1 . .
H H3 0.0391 0.4685 0.7755 0.070 Uiso calc R 1 . .
N N4 -0.1709(3) 0.3132(2) 0.8044(2) 0.0690(6) Uani d . 1 C .
C C1 -0.2498(4) 0.4543(2) 0.6730(2) 0.0509(5) Uani d . 1 . .
C C2 0.1520(3) 0.7462(2) 0.6622(2) 0.0517(5) Uani d D 1 B .
C C3 0.3930(4) 0.8296(3) 0.7198(3) 0.0774(8) Uani d D 1 . .
H H3A 0.4066 0.8764 0.8103 0.093 Uiso calc R 1 A 1
H H3B 0.5000 0.7683 0.7077 0.093 Uiso calc R 1 A 1
C C4 0.4395(15) 0.9365(9) 0.6511(10) 0.074(2) Uani d PD 0.661(14) B 1
H H4A 0.5092 0.9002 0.5781 0.089 Uiso calc PR 0.661(14) B 1
H H4B 0.5411 1.0238 0.7073 0.089 Uiso calc PR 0.661(14) B 1
C C5 0.2064(11) 0.9613(7) 0.6089(10) 0.073(2) Uani d PD 0.661(14) B 1
H H5A 0.2052 0.9934 0.5347 0.088 Uiso calc PR 0.661(14) B 1
H H5B 0.1645 1.0312 0.6768 0.088 Uiso calc PR 0.661(14) B 1
C C6 0.0426(4) 0.8155(2) 0.5770(2) 0.0603(6) Uani d D 1 . .
H H6C -0.1083 0.8253 0.5943 0.072 Uiso calc PR 0.661(14) B 1
H H6B 0.0283 0.7611 0.4881 0.072 Uiso calc PR 0.661(14) B 1
H H6A -0.0701 0.8622 0.6154 0.072 Uiso d PR 0.339(14) B 2
H H6D -0.0317 0.7467 0.4952 0.072 Uiso d PR 0.339(14) B 2
C C4' 0.409(4) 0.9642(13) 0.6854(17) 0.074(2) Uani d PD 0.339(14) B 2
H H4C 0.5632 0.9997 0.6742 0.089 Uiso calc PR 0.339(14) B 2
H H4D 0.3675 1.0367 0.7512 0.089 Uiso calc PR 0.339(14) B 2
C C5' 0.241(2) 0.9226(17) 0.5619(16) 0.073(2) Uani d PD 0.339(14) B 2
H H5D 0.3090 0.8804 0.4900 0.088 Uiso calc PR 0.339(14) B 2
H H5C 0.1901 1.0042 0.5496 0.088 Uiso calc PR 0.339(14) B 2
C C7 -0.0131(4) 0.2930(2) 0.8792(2) 0.0588(6) Uani d D 1 . .
C C8 0.2329(4) 0.3678(2) 0.9211(2) 0.0607(6) Uani d D 1 C .
H H8C 0.2503 0.4631 0.9781 0.073 Uiso calc PR 0.467(14) C 3
H H8B 0.3050 0.3725 0.8487 0.073 Uiso calc PR 0.467(14) C 3
H H8A 0.2478 0.4691 0.9564 0.073 Uiso d PR 0.533(14) C 4
H H8D 0.3131 0.3502 0.8497 0.073 Uiso d PR 0.533(14) C 4
C C9' 0.335(2) 0.2757(11) 0.9903(7) 0.075(3) Uani d PD 0.467(14) C 3
H H9C 0.4080 0.2125 0.9337 0.090 Uiso calc PR 0.467(14) C 3
H H9D 0.4496 0.3352 1.0638 0.090 Uiso calc PR 0.467(14) C 3
C C10' 0.1445(17) 0.1908(17) 1.0324(14) 0.079(3) Uani d PD 0.467(14) C 3
H H10A 0.1068 0.2460 1.1107 0.095 Uiso calc PR 0.467(14) C 3
H H10B 0.1815 0.1049 1.0429 0.095 Uiso calc PR 0.467(14) C 3
C C11' -0.0457(17) 0.1591(6) 0.9191(7) 0.070(3) Uani d PD 0.467(14) C 3
H H11C -0.1947 0.1388 0.9428 0.083 Uiso calc PR 0.467(14) C 3
H H11D -0.0333 0.0784 0.8501 0.083 Uiso calc PR 0.467(14) C 3
C C9 0.3302(17) 0.3089(6) 1.0216(7) 0.0582(18) Uani d PRD 0.533(14) C 4
H H9A 0.4817 0.2934 1.0116 0.070 Uiso d PR 0.533(14) C 4
H H9B 0.3374 0.3713 1.1070 0.070 Uiso d PRD 0.533(14) C 4
C C10 0.1582(12) 0.1699(13) 0.9944(14) 0.079(3) Uani d PDU 0.533(14) C 4
H H10C 0.1655 0.1382 1.0689 0.095 Uiso calc PR 0.533(14) C 4
H H10D 0.1894 0.0975 0.9242 0.095 Uiso calc PR 0.533(14) C 4
C C11 -0.0769(13) 0.1980(11) 0.9599(10) 0.066(2) Uani d PDU 0.533(14) C 4
H H11A -0.1893 0.1116 0.9111 0.079 Uiso calc PR 0.533(14) C 4
H H11B -0.1325 0.2467 1.0346 0.079 Uiso calc PR 0.533(14) C 4

loop_
_atom_site_aniso_label
_atom_site_aniso_U_11
_atom_site_aniso_U_22
_atom_site_aniso_U_33
_atom_site_aniso_U_12
_atom_site_aniso_U_13
_atom_site_aniso_U_23
S1 0.0570(4) 0.0775(5) 0.0726(4) -0.0016(3) -0.0087(3) 0.0472(4)
N1 0.0521(11) 0.0585(11) 0.0601(11) 0.0071(9) -0.0029(9) 0.0385(9)
N2 0.0501(11) 0.0654(12) 0.0667(12) 0.0089(9) -0.0001(9) 0.0407(10)
N3 0.0523(11) 0.0579(11) 0.0695(12) 0.0014(9) -0.0062(9) 0.0425(10)
N4 0.0609(12) 0.0639(12) 0.0878(14) -0.0038(9) -0.0116(11) 0.0541(11)
C1 0.0573(13) 0.0515(12) 0.0478(12) 0.0109(10) 0.0021(10) 0.0257(10)
C2 0.0464(12) 0.0609(13) 0.0560(13) 0.0100(10) 0.0036(10) 0.0348(11)
C3 0.0524(15) 0.0933(19) 0.0922(19) 0.0008(13) -0.0100(13) 0.0573(16)
C4 0.056(3) 0.070(3) 0.095(5) -0.001(2) -0.002(3) 0.040(4)
C5 0.064(3) 0.070(3) 0.093(6) 0.001(3) -0.003(3) 0.051(3)
C6 0.0490(13) 0.0655(14) 0.0756(15) 0.0063(11) 0.0003(11) 0.0450(13)
C4' 0.056(3) 0.070(3) 0.095(5) -0.001(2) -0.002(3) 0.040(4)
C5' 0.064(3) 0.070(3) 0.093(6) 0.001(3) -0.003(3) 0.051(3)
C7 0.0535(13) 0.0552(13) 0.0716(15) 0.0010(10) -0.0045(11) 0.0398(12)
C8 0.0552(14) 0.0628(14) 0.0701(15) 0.0056(11) 0.0030(11) 0.0386(12)
C9' 0.067(6) 0.066(4) 0.091(5) 0.010(4) -0.020(5) 0.038(4)
C10' 0.082(2) 0.082(4) 0.077(6) -0.002(2) -0.014(3) 0.056(4)
C11' 0.059(5) 0.060(5) 0.105(6) 0.008(4) 0.004(4) 0.058(5)
C9 0.051(4) 0.054(3) 0.067(3) -0.001(3) -0.005(3) 0.031(3)
C10 0.082(2) 0.082(4) 0.077(6) -0.002(2) -0.014(3) 0.056(4)
C11 0.051(3) 0.065(4) 0.094(4) 0.005(3) -0.003(3) 0.055(4)

loop_
_atom_type_symbol
_atom_type_description
_atom_type_scat_dispersion_real
_atom_type_scat_dispersion_imag
_atom_type_scat_source
C C 0.0033 0.0016 'International Tables Vol C Tables 4.2.6.8 and 6.1.1.4'
H H 0.0000 0.0000 'International Tables Vol C Tables 4.2.6.8 and 6.1.1.4'
N N 0.0061 0.0033 'International Tables Vol C Tables 4.2.6.8 and 6.1.1.4'
S S 0.1246 0.1234 'International Tables Vol C Tables 4.2.6.8 and 6.1.1.4'

loop_
_geom_angle_atom_site_label_1
_geom_angle_atom_site_label_2
_geom_angle_atom_site_label_3
_geom_angle_site_symmetry_1
_geom_angle_site_symmetry_3
_geom_angle
_geom_angle_publ_flag
C1 N1 N2 . . 119.09(16) ?
C1 N1 H1 . . 120.5 ?
N2 N1 H1 . . 120.5 ?
C2 N2 N1 . . 118.56(17) ?
C1 N3 N4 . . 121.17(18) ?
C1 N3 H3 . . 119.4 ?
N4 N3 H3 . . 119.4 ?
C7 N4 N3 . . 114.60(18) ?
N1 C1 N3 . . 113.33(19) ?
N1 C1 S1 . . 121.64(15) ?
N3 C1 S1 . . 125.03(16) ?
N2 C2 C6 . . 129.81(19) ?
N2 C2 C3 . . 120.75(18) ?
C6 C2 C3 . . 109.43(18) ?
C4 C3 C2 . . 105.4(4) ?
C4 C3 C4' . . 18.5(10) ?
C2 C3 C4' . . 104.6(8) ?
C4 C3 H3A . . 110.7 ?
C2 C3 H3A . . 110.7 ?
C4' C3 H3A . . 94.4 ?
C4 C3 H3B . . 110.7 ?
C2 C3 H3B . . 110.7 ?
C4' C3 H3B . . 126.4 ?
H3A C3 H3B . . 108.8 ?
C3 C4 C5 . . 105.0(6) ?
C3 C4 H4A . . 110.7 ?
C5 C4 H4A . . 110.7 ?
C3 C4 H4B . . 110.7 ?
C5 C4 H4B . . 110.7 ?
H4A C4 H4B . . 108.8 ?
C4 C5 C6 . . 104.0(6) ?
C4 C5 H5A . . 111.0 ?
C6 C5 H5A . . 111.0 ?
C4 C5 H5B . . 111.0 ?
C6 C5 H5B . . 111.0 ?
H5A C5 H5B . . 109.0 ?
C2 C6 C5' . . 104.2(7) ?
C2 C6 C5 . . 104.2(3) ?
C5' C6 C5 . . 24.2(6) ?
C2 C6 H6C . . 110.9 ?
C5' C6 H6C . . 130.4 ?
C5 C6 H6C . . 110.9 ?
C2 C6 H6B . . 110.9 ?
C5' C6 H6B . . 89.0 ?
C5 C6 H6B . . 110.9 ?
H6C C6 H6B . . 108.9 ?
C2 C6 H6A . . 110.9 ?
C5' C6 H6A . . 110.9 ?
C5 C6 H6A . . 89.0 ?
H6C C6 H6A . . 23.3 ?
H6B C6 H6A . . 126.6 ?
C2 C6 H6D . . 110.9 ?
C5' C6 H6D . . 110.9 ?
C5 C6 H6D . . 130.4 ?
H6C C6 H6D . . 88.2 ?
H6B C6 H6D . . 23.2 ?
H6A C6 H6D . . 108.9 ?
C3 C4' C5' . . 104.6(11) ?
C3 C4' H4C . . 110.8 ?
C5' C4' H4C . . 110.8 ?
C3 C4' H4D . . 110.8 ?
C5' C4' H4D . . 110.8 ?
H4C C4' H4D . . 108.9 ?
C4' C5' C6 . . 104.2(12) ?
C4' C5' H5D . . 110.9 ?
C6 C5' H5D . . 110.9 ?
C4' C5' H5C . . 110.9 ?
C6 C5' H5C . . 110.9 ?
H5D C5' H5C . . 108.9 ?
N4 C7 C8 . . 129.96(18) ?
N4 C7 C11 . . 119.3(3) ?
C8 C7 C11 . . 109.8(3) ?
N4 C7 C11' . . 121.1(4) ?
C8 C7 C11' . . 107.8(4) ?
C11 C7 C11' . . 22.1(4) ?
C7 C8 C9 . . 106.2(4) ?
C7 C8 C9' . . 103.3(5) ?
C9 C8 C9' . . 15.73(7) ?
C7 C8 H8C . . 111.1 ?
C9 C8 H8C . . 96.0 ?
C9' C8 H8C . . 111.1 ?
C7 C8 H8B . . 111.1 ?
C9 C8 H8B . . 122.3 ?
C9' C8 H8B . . 111.1 ?
H8C C8 H8B . . 109.1 ?
C7 C8 H8A . . 110.4 ?
C9 C8 H8A . . 110.6 ?
C9' C8 H8A . . 125.1 ?
H8C C8 H8A . . 15.7 ?
H8B C8 H8A . . 95.6 ?
C7 C8 H8D . . 110.5 ?
C9 C8 H8D . . 110.5 ?
C9' C8 H8D . . 97.9 ?
H8C C8 H8D . . 120.9 ?
H8B C8 H8D . . 14.4 ?
H8A C8 H8D . . 108.6 ?
C10' C9' C8 . . 108.7(10) ?
C10' C9' H9C . . 110.0 ?
C8 C9' H9C . . 110.0 ?
C10' C9' H9D . . 110.0 ?
C8 C9' H9D . . 110.0 ?
H9C C9' H9D . . 108.3 ?
C10' C9' H9A . . 131.9 ?
C8 C9' H9A . . 117.9 ?
H9C C9' H9A . . 65.5 ?
H9D C9' H9A . . 43.5 ?
C10' C9' H9B . . 80.7 ?
C8 C9' H9B . . 91.0 ?
H9C C9' H9B . . 150.6 ?
H9D C9' H9B . . 43.3 ?
H9A C9' H9B . . 86.8 ?
C9' C10' C11' . . 99.5(13) ?
C9' C10' H10A . . 111.9 ?
C11' C10' H10A . . 111.9 ?
C9' C10' H10B . . 111.9 ?
C11' C10' H10B . . 111.9 ?
H10A C10' H10B . . 109.6 ?
C10' C11' C7 . . 105.3(9) ?
C10' C11' H11C . . 110.7 ?
C7 C11' H11C . . 110.7 ?
C10' C11' H11D . . 110.7 ?
C7 C11' H11D . . 110.7 ?
H11C C11' H11D . . 108.8 ?
C10 C9 C8 . . 102.2(8) ?
C10 C9 H9A . . 111.1 ?
C8 C9 H9A . . 111.4 ?
C10 C9 H9B . . 111.3 ?
C8 C9 H9B . . 111.4 ?
H9A C9 H9B . . 109.3 ?
C9 C10 C11 . . 106.4(11) ?
C9 C10 H10C . . 110.5 ?
C11 C10 H10C . . 110.5 ?
C9 C10 H10D . . 110.5 ?
C11 C10 H10D . . 110.5 ?
H10C C10 H10D . . 108.7 ?
C7 C11 C10 . . 98.5(8) ?
C7 C11 H11A . . 112.1 ?
C10 C11 H11A . . 112.1 ?
C7 C11 H11B . . 112.1 ?
C10 C11 H11B . . 112.1 ?
H11A C11 H11B . . 109.7 ?

loop_
_geom_bond_atom_site_label_1
_geom_bond_atom_site_label_2
_geom_bond_site_symmetry_2
_geom_bond_distance
_geom_bond_publ_flag
S1 C1 . 1.660(2) ?
N1 C1 . 1.349(3) ?
N1 N2 . 1.386(2) ?
N1 H1 . 0.8600 ?
N2 C2 . 1.268(3) ?
N3 C1 . 1.349(3) ?
N3 N4 . 1.386(2) ?
N3 H3 . 0.8600 ?
N4 C7 . 1.273(3) ?
C2 C6 . 1.492(3) ?
C2 C3 . 1.502(3) ?
C3 C4 . 1.498(5) ?
C3 C4' . 1.505(7) ?
C3 H3A . 0.9700 ?
C3 H3B . 0.9700 ?
C4 C5 . 1.517(6) ?
C4 H4A . 0.9700 ?
C4 H4B . 0.9700 ?
C5 C6 . 1.536(5) ?
C5 H5A . 0.9700 ?
C5 H5B . 0.9700 ?
C6 C5' . 1.520(7) ?
C6 H6C . 0.9700 ?
C6 H6B . 0.9700 ?
C6 H6A . 0.9700 ?
C6 H6D . 0.9700 ?
C4' C5' . 1.509(8) ?
C4' H4C . 0.9700 ?
C4' H4D . 0.9700 ?
C5' H5D . 0.9700 ?
C5' H5C . 0.9700 ?
C7 C8 . 1.488(3) ?
C7 C11 . 1.523(4) ?
C7 C11' . 1.528(4) ?
C8 C9 . 1.518(5) ?
C8 C9' . 1.532(6) ?
C8 H8C . 0.9700 ?
C8 H8B . 0.9700 ?
C8 H8A . 0.9700 ?
C8 H8D . 0.9700 ?
C9' C10' . 1.507(7) ?
C9' H9C . 0.9700 ?
C9' H9D . 0.9700 ?
C10' C11' . 1.516(7) ?
C10' H10A . 0.9700 ?
C10' H10B . 0.9700 ?
C11' H11C . 0.9700 ?
C11' H11D . 0.9700 ?
C9 C10 . 1.513(7) ?
C9 H9A . 0.9700 ?
C9 H9B . 0.9700 ?
C10 C11 . 1.523(7) ?
C10 H10C . 0.9700 ?
C10 H10D . 0.9700 ?
C11 H11A . 0.9700 ?
C11 H11B . 0.9700 ?

loop_
_geom_hbond_atom_site_label_D
_geom_hbond_atom_site_label_H
_geom_hbond_atom_site_label_A
_geom_hbond_site_symmetry_A
_geom_hbond_distance_DH
_geom_hbond_distance_HA
_geom_hbond_distance_DA
_geom_hbond_angle_DHA
N3 H3 N2 . 0.86 2.17 2.558(3) 107.8
N1 H1 S1 2_466 0.86 2.70 3.547(3) 170.4
